data_7104177
loop_
_publ_author_name
'Schmid, Dirk'
'Loscher, Sebastian'
'Gudat, Dietrich'
'Bubrin, Denis'
'Hartenbach, Ingo'
'Schleid, Thomas'
'Benko, Zolt\'an'
'Nyul\'aszi, L\'aszl\'o'

_publ_section_title
;
 Benzo-1,3,2-diazaphospholide and benzo-1,3,2-diazaphospholium: an
 isoelectronic aromatic anion-cation pair.
;
_journal_issue 7
_journal_name_full 'Chemical communications (Cambridge, England)'
_journal_page_first 830
_journal_page_last 832
_journal_paper_doi 10.1039/b817046k
_journal_volume 34
_journal_year 2009
_chemical_formula_sum 'C7 H6 F3 N2 O3 P S'
_chemical_formula_weight 286.17
_chemical_name_common 'Benzo-1,3,2H-Diazaphospholenium Trifluormethane sulfonate'
_chemical_name_systematic
;
?
;
_space_group_IT_number 2
_symmetry_cell_setting triclinic
_symmetry_space_group_name_Hall '-P 1'
_symmetry_space_group_name_H-M 'P -1'
_atom_sites_solution_hydrogens geom
_atom_sites_solution_primary direct
_atom_sites_solution_secondary difmap
_audit_creation_method SHELXL-97
_cell_angle_alpha 114.374(4)
_cell_angle_beta 112.907(4)
_cell_angle_gamma 92.534(4)
_cell_formula_units_Z 4
_cell_length_a 9.9377(7)
_cell_length_b 11.2028(8)
_cell_length_c 11.6347(8)
_cell_measurement_reflns_used 10799
_cell_measurement_temperature 100(1)
_cell_measurement_theta_max 28.28
_cell_measurement_theta_min 1.02
_cell_volume 1053.91(13)
_computing_cell_refinement 'DENZO (W. Minor & Z. Otwinowski)'
_computing_data_collection 'Nonius Collect Software'
_computing_data_reduction 'DENZO (W. Minor & Z. Otwinowski)'
_computing_structure_refinement 'SHELXL-97 (Sheldrick, 1997)'
_computing_structure_solution 'SHELXS-97 (Sheldrick, 1990)'
_diffrn_ambient_temperature 100(1)
_diffrn_measured_fraction_theta_full 0.971
_diffrn_measured_fraction_theta_max 0.971
_diffrn_measurement_device_type 'Nonius Kappa-CCD'
_diffrn_measurement_method 'four-circle, ccd detector'
_diffrn_radiation_monochromator graphite
_diffrn_radiation_source 'fine-focus sealed tube'
_diffrn_radiation_type MoK\a
_diffrn_radiation_wavelength 0.71073
_diffrn_reflns_av_R_equivalents 0.1513
_diffrn_reflns_av_sigmaI/netI 0.1427
_diffrn_reflns_limit_h_max 13
_diffrn_reflns_limit_h_min -13
_diffrn_reflns_limit_k_max 14
_diffrn_reflns_limit_k_min -14
_diffrn_reflns_limit_l_max 12
_diffrn_reflns_limit_l_min -15
_diffrn_reflns_number 15230
_diffrn_reflns_theta_full 28.27
_diffrn_reflns_theta_max 28.27
_diffrn_reflns_theta_min 3.44
_exptl_absorpt_coefficient_mu 0.500
_exptl_absorpt_correction_T_max 0.9529
_exptl_absorpt_correction_T_min 0.7698
_exptl_absorpt_correction_type numerical
_exptl_absorpt_process_details 'HABITUS (W. Herrendorf)'
_exptl_crystal_colour colourless
_exptl_crystal_density_diffrn 1.804
_exptl_crystal_density_method 'not measured'
_exptl_crystal_description lath-shaped
_exptl_crystal_F_000 576
_exptl_crystal_size_max 0.52
_exptl_crystal_size_mid 0.24
_exptl_crystal_size_min 0.10
_refine_diff_density_max 0.587
_refine_diff_density_min -0.589
_refine_diff_density_rms 0.123
_refine_ls_extinction_method none
_refine_ls_goodness_of_fit_ref 1.014
_refine_ls_hydrogen_treatment constr
_refine_ls_matrix_type full
_refine_ls_number_parameters 307
_refine_ls_number_reflns 5077
_refine_ls_number_restraints 0
_refine_ls_restrained_S_all 1.014
_refine_ls_R_factor_all 0.1397
_refine_ls_R_factor_gt 0.0638
_refine_ls_shift/su_max 0.000
_refine_ls_shift/su_mean 0.000
_refine_ls_structure_factor_coef Fsqd
_refine_ls_weighting_details 'calc w=1/[\s^2^(Fo^2^)+(0.0620P)^2^+0.1748P] where P=(Fo^2^+2Fc^2^)/3'
_refine_ls_weighting_scheme calc
_refine_ls_wR_factor_gt 0.1285
_refine_ls_wR_factor_ref 0.1576
_reflns_number_gt 2912
_reflns_number_total 5077
_reflns_threshold_expression >2sigma(I)
_cod_data_source_file b817046k.txt
_cod_data_source_block c:\crystal\x-red32\dsnov07
_cod_original_sg_symbol_H-M P-1
_cod_database_code 7104177

loop_
_symmetry_equiv_pos_as_xyz
'x, y, z'
'-x, -y, -z'

loop_
_atom_site_label
_atom_site_type_symbol
_atom_site_fract_x
_atom_site_fract_y
_atom_site_fract_z
_atom_site_U_iso_or_equiv
_atom_site_adp_type
_atom_site_occupancy
_atom_site_symmetry_multiplicity
_atom_site_calc_flag
_atom_site_refinement_flags
_atom_site_disorder_assembly
_atom_site_disorder_group
P1 P 0.03365(13) 0.77066(12) 0.16846(13) 0.0203(3) Uani 1 1 d . . .
N2 N 0.0586(4) 0.8365(4) 0.0738(4) 0.0172(8) Uani 1 1 d . . .
H2A H 0.0025 0.8031 -0.0154 0.021 Uiso 1 1 calc R . .
C3 C 0.1779(5) 0.9508(4) 0.1491(5) 0.0150(9) Uani 1 1 d . . .
C4 C 0.2488(4) 0.9798(4) 0.2900(4) 0.0134(9) Uani 1 1 d . . .
N5 N 0.1771(4) 0.8860(4) 0.3098(4) 0.0172(8) Uani 1 1 d . . .
H5A H 0.2061 0.8885 0.3909 0.021 Uiso 1 1 calc R . .
C6 C 0.3723(5) 1.0884(5) 0.3886(5) 0.0203(10) Uani 1 1 d . . .
H6A H 0.4191 1.1074 0.4828 0.024 Uiso 1 1 calc R . .
C7 C 0.4239(5) 1.1683(5) 0.3413(5) 0.0230(11) Uani 1 1 d . . .
H7A H 0.5064 1.2420 0.4046 0.028 Uiso 1 1 calc R . .
C8 C 0.3524(5) 1.1379(5) 0.2000(6) 0.0250(11) Uani 1 1 d . . .
H8A H 0.3892 1.1924 0.1711 0.030 Uiso 1 1 calc R . .
C9 C 0.2282(5) 1.0299(4) 0.0999(5) 0.0157(9) Uani 1 1 d . . .
H9A H 0.1812 1.0111 0.0058 0.019 Uiso 1 1 calc R . .
S1 S 0.22643(11) 0.51630(11) -0.79935(11) 0.0139(2) Uani 1 1 d . . .
O1 O 0.2150(3) 0.6135(3) -0.6761(3) 0.0168(7) Uani 1 1 d . . .
O2 O 0.1690(3) 0.3780(3) -0.8368(3) 0.0207(7) Uani 1 1 d . . .
O3 O 0.1839(4) 0.5483(4) -0.9139(3) 0.0273(8) Uani 1 1 d . . .
C1 C 0.4289(5) 0.5321(5) -0.7370(5) 0.0196(10) Uani 1 1 d . . .
F1 F 0.4999(3) 0.6558(3) -0.6971(3) 0.0304(7) Uani 1 1 d . . .
F2 F 0.4852(3) 0.5087(3) -0.6259(3) 0.0326(7) Uani 1 1 d . . .
F3 F 0.4580(3) 0.4455(3) -0.8366(3) 0.0316(7) Uani 1 1 d . . .
P11 P 0.11381(12) 0.29664(12) -0.62425(12) 0.0153(3) Uani 1 1 d . . .
N12 N 0.1632(4) 0.4620(4) -0.5520(4) 0.0131(8) Uani 1 1 d . . .
H12A H 0.1716 0.5034 -0.5976 0.016 Uiso 1 1 calc R . .
C13 C 0.1905(4) 0.5301(4) -0.4117(4) 0.0114(9) Uani 1 1 d . . .
C14 C 0.1686(4) 0.4355(4) -0.3657(4) 0.0118(9) Uani 1 1 d . . .
N15 N 0.1273(4) 0.3055(4) -0.4751(4) 0.0135(8) Uani 1 1 d . . .
H15A H 0.1100 0.2349 -0.4658 0.016 Uiso 1 1 calc R . .
C16 C 0.1898(4) 0.4800(4) -0.2277(4) 0.0146(9) Uani 1 1 d . . .
H16A H 0.1741 0.4190 -0.1964 0.017 Uiso 1 1 calc R . .
C17 C 0.2343(5) 0.6156(5) -0.1399(5) 0.0183(10) Uani 1 1 d . . .
H17A H 0.2507 0.6467 -0.0469 0.022 Uiso 1 1 calc R . .
C18 C 0.2563(5) 0.7103(5) -0.1850(5) 0.0167(10) Uani 1 1 d . . .
H18A H 0.2862 0.8022 -0.1221 0.020 Uiso 1 1 calc R . .
C19 C 0.2337(4) 0.6677(4) -0.3230(5) 0.0148(9) Uani 1 1 d . . .
H19A H 0.2472 0.7293 -0.3543 0.018 Uiso 1 1 calc R . .
S2 S 0.81531(11) 0.98130(11) 0.32822(11) 0.0131(2) Uani 1 1 d . . .
O4 O 0.8595(3) 0.8765(3) 0.3655(3) 0.0201(7) Uani 1 1 d . . .
O5 O 0.7767(3) 1.0858(3) 0.4246(3) 0.0197(7) Uani 1 1 d . . .
O6 O 0.9074(3) 1.0297(3) 0.2792(3) 0.0207(7) Uani 1 1 d . . .
C2 C 0.6354(5) 0.8922(5) 0.1700(5) 0.0205(10) Uani 1 1 d . . .
F4 F 0.5826(3) 0.9742(3) 0.1155(3) 0.0271(7) Uani 1 1 d . . .
F5 F 0.6518(3) 0.7878(3) 0.0738(3) 0.0363(8) Uani 1 1 d . . .
F6 F 0.5328(3) 0.8498(3) 0.2002(3) 0.0355(8) Uani 1 1 d . . .

loop_
_atom_site_aniso_label
_atom_site_aniso_U_11
_atom_site_aniso_U_22
_atom_site_aniso_U_33
_atom_site_aniso_U_23
_atom_site_aniso_U_13
_atom_site_aniso_U_12
P1 0.0173(6) 0.0160(6) 0.0267(7) 0.0093(5) 0.0100(5) 0.0019(5)
N2 0.0172(18) 0.016(2) 0.0120(19) 0.0041(16) 0.0032(15) 0.0021(15)
C3 0.015(2) 0.012(2) 0.016(2) 0.0031(18) 0.0077(18) 0.0083(17)
C4 0.0111(19) 0.014(2) 0.014(2) 0.0088(18) 0.0034(17) 0.0019(16)
N5 0.0203(19) 0.018(2) 0.015(2) 0.0106(17) 0.0070(16) 0.0063(16)
C6 0.020(2) 0.021(3) 0.014(2) 0.005(2) 0.0060(19) 0.0058(19)
C7 0.020(2) 0.017(2) 0.030(3) 0.007(2) 0.013(2) 0.0044(19)
C8 0.029(3) 0.021(3) 0.039(3) 0.018(2) 0.024(2) 0.008(2)
C9 0.025(2) 0.016(2) 0.016(2) 0.0108(19) 0.0137(19) 0.0113(18)
S1 0.0126(5) 0.0170(6) 0.0134(5) 0.0088(5) 0.0053(4) 0.0032(4)
O1 0.0221(16) 0.0142(16) 0.0208(17) 0.0104(14) 0.0131(14) 0.0067(13)
O2 0.0172(15) 0.0164(17) 0.0195(17) 0.0033(14) 0.0058(13) -0.0026(13)
O3 0.0276(18) 0.041(2) 0.0210(19) 0.0218(17) 0.0100(15) 0.0118(16)
C1 0.017(2) 0.020(3) 0.022(2) 0.009(2) 0.0084(19) 0.0047(19)
F1 0.0251(14) 0.0202(15) 0.0317(17) 0.0015(13) 0.0126(13) -0.0102(12)
F2 0.0190(14) 0.046(2) 0.0238(16) 0.0180(15) -0.0004(12) 0.0086(13)
F3 0.0174(13) 0.0327(17) 0.0271(17) -0.0030(14) 0.0119(12) 0.0023(12)
P11 0.0161(5) 0.0142(6) 0.0140(6) 0.0062(5) 0.0059(5) 0.0024(5)
N12 0.0141(17) 0.0163(19) 0.0131(19) 0.0098(16) 0.0071(15) 0.0021(15)
C13 0.0090(18) 0.016(2) 0.012(2) 0.0091(18) 0.0042(16) 0.0034(16)
C14 0.0082(18) 0.013(2) 0.018(2) 0.0104(18) 0.0056(17) 0.0045(16)
N15 0.0139(17) 0.0130(19) 0.0144(19) 0.0099(16) 0.0037(15) -0.0005(14)
C16 0.014(2) 0.019(2) 0.015(2) 0.0123(19) 0.0054(17) 0.0015(17)
C17 0.016(2) 0.026(3) 0.017(2) 0.012(2) 0.0087(18) 0.0054(19)
C18 0.014(2) 0.014(2) 0.018(2) 0.0069(19) 0.0039(18) -0.0006(17)
C19 0.013(2) 0.015(2) 0.019(2) 0.0131(19) 0.0043(18) 0.0044(17)
S2 0.0141(5) 0.0115(5) 0.0108(5) 0.0063(4) 0.0017(4) 0.0016(4)
O4 0.0195(15) 0.0176(17) 0.0176(17) 0.0107(14) 0.0006(13) 0.0025(13)
O5 0.0232(16) 0.0183(17) 0.0143(16) 0.0070(14) 0.0056(13) 0.0072(14)
O6 0.0205(16) 0.0193(18) 0.0226(18) 0.0107(15) 0.0093(14) 0.0023(13)
C2 0.018(2) 0.022(3) 0.016(2) 0.008(2) 0.0042(19) 0.0010(19)
F4 0.0252(14) 0.0314(16) 0.0195(15) 0.0172(13) -0.0005(12) 0.0083(12)
F5 0.0375(17) 0.0258(16) 0.0169(15) -0.0040(13) 0.0003(13) 0.0090(13)
F6 0.0188(14) 0.0417(19) 0.0377(19) 0.0225(16) 0.0021(13) -0.0071(13)

loop_
_atom_type_symbol
_atom_type_description
_atom_type_scat_dispersion_real
_atom_type_scat_dispersion_imag
_atom_type_scat_source
C C 0.0033 0.0016 'International Tables Vol C Tables 4.2.6.8 and 6.1.1.4'
H H 0.0000 0.0000 'International Tables Vol C Tables 4.2.6.8 and 6.1.1.4'
N N 0.0061 0.0033 'International Tables Vol C Tables 4.2.6.8 and 6.1.1.4'
P P 0.1023 0.0942 'International Tables Vol C Tables 4.2.6.8 and 6.1.1.4'
O O 0.0106 0.0060 'International Tables Vol C Tables 4.2.6.8 and 6.1.1.4'
F F 0.0171 0.0103 'International Tables Vol C Tables 4.2.6.8 and 6.1.1.4'
S S 0.1246 0.1234 'International Tables Vol C Tables 4.2.6.8 and 6.1.1.4'

loop_
_geom_angle_atom_site_label_1
_geom_angle_atom_site_label_2
_geom_angle_atom_site_label_3
_geom_angle
_geom_angle_site_symmetry_1
_geom_angle_site_symmetry_3
_geom_angle_publ_flag
N5 P1 N2 90.56(18) . . ?
C3 N2 P1 114.9(3) . . ?
C4 C3 N2 109.6(4) . . ?
C4 C3 C9 121.5(4) . . ?
N2 C3 C9 128.9(4) . . ?
C6 C4 N5 128.7(4) . . ?
C6 C4 C3 121.6(4) . . ?
N5 C4 C3 109.7(4) . . ?
C4 N5 P1 115.3(3) . . ?
C4 C6 C7 117.6(4) . . ?
C8 C7 C6 120.2(4) . . ?
C9 C8 C7 122.9(4) . . ?
C8 C9 C3 116.1(4) . . ?
O3 S1 O2 116.0(2) . . ?
O3 S1 O1 115.3(2) . . ?
O2 S1 O1 112.88(18) . . ?
O3 S1 C1 103.9(2) . . ?
O2 S1 C1 103.1(2) . . ?
O1 S1 C1 103.4(2) . . ?
F3 C1 F1 108.5(4) . . ?
F3 C1 F2 108.4(4) . . ?
F1 C1 F2 107.8(4) . . ?
F3 C1 S1 110.9(3) . . ?
F1 C1 S1 110.8(3) . . ?
F2 C1 S1 110.4(3) . . ?
N12 P11 N15 90.87(18) . . ?
C13 N12 P11 115.1(3) . . ?
C19 C13 N12 128.7(4) . . ?
C19 C13 C14 121.9(4) . . ?
N12 C13 C14 109.4(4) . . ?
N15 C14 C16 130.2(4) . . ?
N15 C14 C13 109.8(4) . . ?
C16 C14 C13 120.0(4) . . ?
C14 N15 P11 114.8(3) . . ?
C17 C16 C14 118.0(4) . . ?
C16 C17 C18 122.2(4) . . ?
C19 C18 C17 120.5(4) . . ?
C13 C19 C18 117.3(4) . . ?
O5 S2 O6 114.41(19) . . ?
O5 S2 O4 115.47(19) . . ?
O6 S2 O4 115.0(2) . . ?
O5 S2 C2 103.5(2) . . ?
O6 S2 C2 103.3(2) . . ?
O4 S2 C2 102.8(2) . . ?
F5 C2 F6 109.0(4) . . ?
F5 C2 F4 108.4(4) . . ?
F6 C2 F4 107.5(4) . . ?
F5 C2 S2 110.4(3) . . ?
F6 C2 S2 110.9(3) . . ?
F4 C2 S2 110.6(3) . . ?

loop_
_geom_bond_atom_site_label_1
_geom_bond_atom_site_label_2
_geom_bond_distance
_geom_bond_site_symmetry_2
_geom_bond_publ_flag
P1 N5 1.632(4) . ?
P1 N2 1.638(4) . ?
N2 C3 1.394(5) . ?
C3 C4 1.390(6) . ?
C3 C9 1.401(6) . ?
C4 C6 1.386(6) . ?
C4 N5 1.388(5) . ?
C6 C7 1.397(6) . ?
C7 C8 1.390(7) . ?
C8 C9 1.389(6) . ?
S1 O3 1.432(3) . ?
S1 O2 1.445(3) . ?
S1 O1 1.450(3) . ?
S1 C1 1.826(5) . ?
C1 F3 1.314(6) . ?
C1 F1 1.327(5) . ?
C1 F2 1.336(5) . ?
P11 N12 1.641(4) . ?
P11 N15 1.648(4) . ?
N12 C13 1.389(5) . ?
C13 C19 1.381(6) . ?
C13 C14 1.412(5) . ?
C14 N15 1.386(5) . ?
C14 C16 1.392(6) . ?
C16 C17 1.362(6) . ?
C17 C18 1.406(6) . ?
C18 C19 1.390(6) . ?
S2 O5 1.438(3) . ?
S2 O6 1.440(3) . ?
S2 O4 1.441(3) . ?
S2 C2 1.829(4) . ?
C2 F5 1.314(6) . ?
C2 F6 1.328(5) . ?
C2 F4 1.336(5) . ?
